data_4325472
loop_
_publ_author_name
'Jamie L. Manson'
'Saul H. Lapidus'
'Peter W. Stephens'
'Peter K. Peterson'
'Kimberly E. Carreiro'
'Heather I. Southerland'
'Tom Lancaster'
'Stephen J. Blundell'
'Andrew J. Steele'
'Paul A. Goddard'
'Francis L. Pratt'
'John Singleton'
'Yoshimitsu Kohama'
'Ross D. McDonald'
'Rico E. Del Sesto'
'Nickolaus A. Smith'
'Jesper Bendix'
'Sergei A. Zvyagin'
'Jinhee Kang'
'Changhoon Lee'
'Myung-Hwan Whangbo'
'Vivien S. Zapf'
'Alex Plonczak'

_publ_section_title
;
 Structural, Electronic, and Magnetic Properties of Quasi-1D Quantum
 Magnets [Ni(HF2)(pyz)2]X (pyz = pyrazine; X = PF6-, SbF6-) Exhibiting
 Ni-FHF-Ni and Ni-pyz-Ni Spin Interactions
;
_journal_name_full 'Inorganic Chemistry'
_journal_page_first 5990
_journal_page_last 6009
_journal_paper_doi 10.1021/ic102532h
_journal_volume 50
_journal_year 2011
_chemical_formula_moiety 'C8 H9 F2 N4 Ni, F6 P'
_chemical_formula_sum 'C8 H9 F8 N4 Ni P'
_chemical_formula_weight 402.85
_chemical_name_systematic
;
?
;
_space_group_IT_number 15
_symmetry_cell_setting monoclinic
_symmetry_Int_Tables_number 15
_symmetry_space_group_name_Hall '-C 2yc'
_symmetry_space_group_name_H-M 'C 1 2/c 1'
_cell_angle_alpha 90
_cell_angle_beta 81.610(3)
_cell_angle_gamma 90
_cell_formula_units_Z 4
_cell_length_a 9.9481(3)
_cell_length_b 9.9421(3)
_cell_length_c 12.5953(4)
_cell_measurement_temperature 298
_cell_volume 1232.41(7)
_computing_cell_refinement TOPAS-Academic
_computing_data_collection SPEC
_computing_data_reduction TOPAS-Academic
_computing_structure_refinement TOPAS-Academic
_computing_structure_solution TOPAS-Academic
_diffrn_ambient_temperature 298
_diffrn_detector 'NaI scintillation counter'
_diffrn_measurement_device_type 'Huber diffractometer'
_diffrn_radiation_monochromator 'Si(111) channel cut'
_diffrn_radiation_type synchrotron
_diffrn_radiation_wavelength 0.699389
_diffrn_source synchrotron
_pd_block_diffractogram_id JLM1-244_2
_pd_instr_location
;
X16C, National Synchrotron Light Source, Brookhaven National Laboratory
;
_pd_meas_2theta_range_inc 0.003
_pd_meas_2theta_range_max 36.001
_pd_meas_2theta_range_min 4.999
_pd_meas_number_of_points 10335
_pd_meas_scan_method step
_pd_proc_2theta_range_inc 0.003
_pd_proc_2theta_range_max 36.001
_pd_proc_2theta_range_min 4.999
_pd_proc_ls_background_function
;
3 Pearson-Voight peaks and Chebyshev polynomial with 5 coefficients
;
_pd_proc_ls_pref_orient_corr
;
none
;
_pd_proc_ls_profile_function
;
Simple_Axial_model function with Rp=9999,Rs=330 in TOPAS-Academic
;
_pd_proc_ls_prof_R_factor 0.05667
_pd_proc_ls_prof_wR_expected 0.04927
_pd_proc_ls_prof_wR_factor 0.06464
_pd_proc_wavelength 0.699389
_refine_ls_goodness_of_fit_all 1.312
_refine_ls_number_parameters 59
_refine_ls_weighting_details 1/(sigma*sigma)
_refine_ls_weighting_scheme sigma
_cod_data_source_file ic102532h_si_002_2.cif
_cod_data_source_block JLM1-244_2
_cod_original_sg_symbol_H-M 'C 2/c'
_cod_original_formula_sum 'C8 H9 F8 N4 Ni P '
_cod_database_code 4325472
_cod_database_fobs_code 4325472

loop_
_symmetry_equiv_pos_site_id
_symmetry_equiv_pos_as_xyz
1 x,y,z
2 -x,y,1/2-z
3 -x,-y,-z
4 x,-y,1/2+z
5 1/2+x,1/2+y,z
6 1/2-x,1/2+y,1/2-z
7 1/2-x,1/2-y,-z
8 1/2+x,1/2-y,1/2+z

loop_
_atom_site_label
_atom_site_type_symbol
_atom_site_symmetry_multiplicity
_atom_site_fract_x
_atom_site_fract_y
_atom_site_fract_z
_atom_site_occupancy
_atom_site_B_iso_or_equiv
P1 P 4 0 -0.04633 0.25 1 5.93(11)
F1 F 8 0.16109(62) -0.04423(56) 0.23603(53) 1 5.93(11)
F2 F 4 0 0.11734(88) 0.25 1 5.93(11)
F3 F 8 -0.01543(57) -0.04240(54) 0.37911(46) 1 5.93(11)
F4 F 4 0 -0.20386(93) 0.25 1 5.93(11)
C1 C 8 0.3381918 0.2500404 0.5716288 1 0.575(80)
C2 C 8 0.243318 0.3472435 0.5750642 1 0.575(80)
N1 N 8 0.3459869 0.1516565 0.4965243 1 0.575(80)
H1 H 8 0.3971129 0.2500674 0.6194842 1 0.575(80)
H2 H 8 0.2388537 0.4122121 0.6252148 1 0.575(80)
C3 C 8 0.2863731 0.1997761 0.09098867 1 0.575(80)
C4 C 8 0.189682 0.2953679 0.09603033 1 0.575(80)
N2 N 8 0.3478256 0.1532867 -0.005100818 1 0.575(80)
H3 H 8 0.3106741 0.1662214 0.1517785 1 0.575(80)
H4 H 8 0.1493833 0.3256783 0.1601885 1 0.575(80)
Ni1 Ni 4 0.5 0 0.5 1 0.354(55)
H5 H 4 0.5 0.007750603 0.75 1 0.575(80)
F5 F 8 0.5300558 -0.006858313 0.3373851 1 0.575(80)

loop_
_geom_angle_atom_site_label_1
_geom_angle_atom_site_label_2
_geom_angle_atom_site_label_3
_geom_angle
_geom_angle_site_symmetry_1
_geom_angle_site_symmetry_3
_geom_angle_publ_flag
F5 Ni1 N1 90.60(24) . . yes
F5 Ni1 N2 93.25(28) . 2_655 yes
F5 Ni1 F5 180.00 . 3_656 yes
F5 Ni1 N1 89.40(24) . 3_656 yes
F5 Ni1 N2 86.75(28) . 4_555 yes
N1 Ni1 N2 90.62(23) . 2_655 yes
F5 Ni1 N1 89.40(24) 3_656 . yes
N1 Ni1 N1 180.00 . 3_656 yes
N1 Ni1 N2 89.38 . 4_555 yes
F5 Ni1 N2 86.75(28) 3_656 2_655 yes
N1 Ni1 N2 89.38(24) 3_656 2_655 yes
N2 Ni1 N2 180.00 2_655 4_555 yes
F5 Ni1 N1 90.60(24) 3_656 3_656 yes
F5 Ni1 N2 93.25(28) 3_656 4_555 yes
N1 Ni1 N2 90.62(23) 3_656 4_555 yes
F1 P1 F4 90.51(18) 2_555 . yes
F3 P1 F4 91.32(18) 2_555 . yes
F1 P1 F3 93.3(3) 2_555 2_555 yes
F2 P1 F4 179.98(2) . . yes
F1 P1 F2 89.49(18) . . yes
F1 P1 F3 93.3(3) . . yes
F1 P1 F4 90.51(18) . . yes
F1 P1 F1 179.0(3) . 2_555 yes
F1 P1 F3 86.7(3) . 2_555 yes
F2 P1 F3 88.68(18) . . yes
F3 P1 F4 91.32(18) . . yes
F1 P1 F2 89.49(18) 2_555 . yes
F2 P1 F3 88.68(18) . 2_555 yes
F1 P1 F3 86.7(3) 2_555 . yes
F3 P1 F3 177.4(2) . 2_555 yes
Ni1 F5 H5 157.00 . 3_656 no
C1 N1 C2 118.54(32) . 7_556 yes
Ni1 N1 C1 117.88(64) . . yes
Ni1 N1 C2 123.57(66) . 7_556 yes
C3 N2 C4 118.54(32) . 7_555 yes
Ni1 N2 C4 125.54(66) 2_655 7_555 yes
Ni1 N2 C3 115.92(61) 2_655 . yes
N1 C1 C2 120.73(16) . . yes
N1 C2 C1 120.73(16) 7_556 . yes
N2 C3 C4 120.73(16) . . yes
N2 C4 C3 120.73(16) 7_555 . yes
N1 C1 H1 119.00 . . no
C2 C1 H1 120.00 . . no
C1 C2 H2 120.00 . . no
N1 C2 H2 119.00 7_556 . no
N2 C3 H3 119.00 . . no
C4 C3 H3 120.00 . . no
C3 C4 H4 120.00 . . no
N2 C4 H4 119.00 7_555 . no

loop_
_geom_bond_atom_site_label_1
_geom_bond_atom_site_label_2
_geom_bond_distance
_geom_bond_site_symmetry_2
_geom_bond_publ_flag
Ni1 F5 2.024(4) . yes
Ni1 N1 2.1499(35) . yes
Ni1 N2 2.1518(42) 2_655 yes
Ni1 F5 2.025(4) 3_656 yes
Ni1 N1 2.1499(35) 3_656 yes
Ni1 N2 2.1518(42) 4_555 yes
P1 F1 1.587(6) 2_555 yes
P1 F3 1.615(5) 2_555 yes
P1 F2 1.625(8) . yes
P1 F3 1.615(5) . yes
P1 F1 1.587(6) . yes
P1 F4 1.559(9) . yes
F5 H5 1.1900 3_656 no
N1 C2 1.3574(23) 7_556 yes
N1 C1 1.3574(23) . yes
N2 C4 1.3574(23) 7_555 yes
N2 C3 1.3574(23) . yes
C1 C2 1.3474(29) . no
C3 C4 1.3474(29) . no
C1 H1 0.9000 . no
C2 H2 0.9000 . no
C3 H3 0.9000 . no
C4 H4 0.9000 . no

loop_
_geom_torsion_atom_site_label_1
_geom_torsion_atom_site_label_2
_geom_torsion_atom_site_label_3
_geom_torsion_atom_site_label_4
_geom_torsion
_geom_torsion_site_symmetry_1
_geom_torsion_site_symmetry_2
_geom_torsion_site_symmetry_4
_geom_torsion_publ_flag
F5 Ni1 N1 C1 -143.13 . . . no
N2 Ni1 N1 C1 -49.88 2_655 . . no
F5 Ni1 N1 C1 36.87 3_656 . . no
N2 Ni1 N1 C1 130.12 4_555 . . no
F5 Ni1 N1 C2 37.23 . . 7_556 no
Ni1 N1 C1 C2 -179.65 . . . no
C2 N1 C1 C2 0.00 7_556 . . no
C1 N1 C2 C1 0.02 7_556 7_556 . no
C4 N2 C3 C4 0.00 7_555 . . no
Ni1 N2 C3 C4 -179.79 2_655 . . no
C3 N2 C4 C3 0.02 7_555 7_555 . no
N1 C1 C2 N1 0.00 . . 7_556 no
N2 C3 C4 N2 0.00 . . 7_555 no
